data_2239360
loop_
_publ_author_name
'Dai, Jing-Wei'
'Li, Zhao-Yang'
'Sato, Osamu'

_publ_section_title
;
 1,10-Phenanthroline-5,6-dione ethanol monosolvate
;
_journal_coeditor_code XU5783
_journal_issue 5
_journal_name_full 'Acta Crystallographica Section E'
_journal_page_first o573
_journal_paper_doi 10.1107/S1600536814008241
_journal_volume 70
_journal_year 2014
_chemical_formula_iupac 'C12 H6 N2 O2, C2 H6 O'
_chemical_formula_moiety 'C12 H6 N2 O2, C2 H6 O'
_chemical_formula_sum 'C14 H12 N2 O3'
_chemical_formula_weight 256.26
_chemical_name_systematic
;
1,10-Phenanthroline-5,6-dione ethanol monosolvate
;
_space_group_IT_number 2
_symmetry_cell_setting triclinic
_symmetry_space_group_name_Hall '-P 1'
_symmetry_space_group_name_H-M 'P -1'
_atom_sites_solution_hydrogens geom
_atom_sites_solution_primary direct
_atom_sites_solution_secondary difmap
_audit_creation_method SHELXL-97
_cell_angle_alpha 96.47(3)
_cell_angle_beta 101.68(3)
_cell_angle_gamma 109.83(3)
_cell_formula_units_Z 2
_cell_length_a 7.3064(15)
_cell_length_b 9.1055(18)
_cell_length_c 9.7291(19)
_cell_measurement_reflns_used 2355
_cell_measurement_temperature 123.15
_cell_measurement_theta_max 30.2
_cell_measurement_theta_min 3.1
_cell_volume 584.6(3)
_computing_cell_refinement 'CrystalClear (Rigaku, 2008)'
_computing_data_collection 'CrystalClear (Rigaku, 2008)'
_computing_data_reduction 'CrystalClear (Rigaku, 2008)'
_computing_molecular_graphics 'ORTEP-3 for Windows (Farrugia, 2012) and Mercury (Macrae <i>et al.</i>, 2008)'
_computing_publication_material 'publCIF (Westrip, 2010)'
_computing_structure_refinement 'SHELXL97 (Sheldrick, 2008)'
_computing_structure_solution 'SHELXS97 (Sheldrick, 2008)'
_diffrn_ambient_temperature 123(2)
_diffrn_detector_area_resol_mean 28.5714
_diffrn_measured_fraction_theta_full 0.980
_diffrn_measured_fraction_theta_max 0.980
_diffrn_measurement_device_type 'Rigaku Saturn724+'
_diffrn_measurement_method \w
_diffrn_radiation_monochromator Confocal
_diffrn_radiation_source 'Rotating Anode'
_diffrn_radiation_type MoK\a
_diffrn_radiation_wavelength 0.71073
_diffrn_reflns_av_R_equivalents 0.0202
_diffrn_reflns_av_sigmaI/netI 0.0200
_diffrn_reflns_limit_h_max 9
_diffrn_reflns_limit_h_min -9
_diffrn_reflns_limit_k_max 11
_diffrn_reflns_limit_k_min -11
_diffrn_reflns_limit_l_max 11
_diffrn_reflns_limit_l_min -11
_diffrn_reflns_number 5059
_diffrn_reflns_theta_full 26.00
_diffrn_reflns_theta_max 26.00
_diffrn_reflns_theta_min 3.07
_exptl_absorpt_coefficient_mu 0.104
_exptl_absorpt_correction_type none
_exptl_crystal_colour yellow
_exptl_crystal_density_diffrn 1.456
_exptl_crystal_density_method 'not measured'
_exptl_crystal_description block
_exptl_crystal_F_000 268
_exptl_crystal_size_max 0.20
_exptl_crystal_size_mid 0.20
_exptl_crystal_size_min 0.20
_refine_diff_density_max 0.243
_refine_diff_density_min -0.167
_refine_ls_extinction_method none
_refine_ls_goodness_of_fit_ref 1.060
_refine_ls_hydrogen_treatment mixed
_refine_ls_matrix_type full
_refine_ls_number_parameters 185
_refine_ls_number_reflns 2252
_refine_ls_number_restraints 1
_refine_ls_restrained_S_all 1.060
_refine_ls_R_factor_all 0.0424
_refine_ls_R_factor_gt 0.0395
_refine_ls_shift/su_max 0.000
_refine_ls_shift/su_mean 0.000
_refine_ls_structure_factor_coef Fsqd
_refine_ls_weighting_details 'calc w=1/[\s^2^(Fo^2^)+(0.0709P)^2^+0.1180P] where P=(Fo^2^+2Fc^2^)/3'
_refine_ls_weighting_scheme calc
_refine_ls_wR_factor_gt 0.1111
_refine_ls_wR_factor_ref 0.1141
_reflns_number_gt 2074
_reflns_number_total 2252
_reflns_threshold_expression I>2sigma(I)
_cod_data_source_file xu5783sup1.cif
_cod_data_source_block I
_cod_original_cell_volume 584.6(2)
_cod_database_code 2239360
_cod_database_fobs_code 2239360

loop_
_symmetry_equiv_pos_as_xyz
'x, y, z'
'-x, -y, -z'

loop_
_atom_site_type_symbol
_atom_site_label
_atom_site_fract_x
_atom_site_fract_y
_atom_site_fract_z
_atom_site_U_iso_or_equiv
_atom_site_adp_type
_atom_site_calc_flag
_atom_site_refinement_flags
_atom_site_occupancy
_atom_site_symmetry_multiplicity
C C4 0.66468(17) 0.96363(14) 0.27101(12) 0.0211(3) Uani d . 1 1
C C11 0.69855(17) 0.93910(13) 0.52865(12) 0.0196(3) Uani d . 1 1
C C5 0.50156(18) 0.80403(14) 0.22423(12) 0.0237(3) Uani d . 1 1
C C7 0.54977(17) 0.78514(14) 0.49173(12) 0.0211(3) Uani d . 1 1
C C6 0.43997(17) 0.70995(13) 0.34035(13) 0.0239(3) Uani d . 1 1
C C12 0.75757(16) 1.02974(13) 0.41609(12) 0.0200(3) Uani d . 1 1
C C8 0.50365(18) 0.70329(14) 0.60099(13) 0.0250(3) Uani d . 1 1
H H8 0.4042 0.5987 0.5794 0.030 Uiso calc R 1 1
C C9 0.60544(18) 0.77748(15) 0.74108(13) 0.0270(3) Uani d . 1 1
H H9 0.5787 0.7248 0.8179 0.032 Uiso calc R 1 1
C C3 0.72616(18) 1.05260(15) 0.16952(13) 0.0252(3) Uani d . 1 1
H H3 0.6651 1.0108 0.0704 0.030 Uiso calc R 1 1
C C1 0.95979(18) 1.25750(14) 0.36088(14) 0.0262(3) Uani d . 1 1
H H1 1.0632 1.3603 0.3919 0.031 Uiso calc R 1 1
C C10 0.74812(18) 0.93131(15) 0.76688(13) 0.0261(3) Uani d . 1 1
H H10 0.8166 0.9818 0.8636 0.031 Uiso calc R 1 1
C C2 0.87625(19) 1.20164(15) 0.21448(14) 0.0272(3) Uani d . 1 1
H H2 0.9213 1.2644 0.1475 0.033 Uiso calc R 1 1
O O1 0.41332(14) 0.74720(11) 0.09901(9) 0.0331(3) Uani d . 1 1
O O2 0.30275(14) 0.58111(10) 0.30567(10) 0.0333(3) Uani d . 1 1
N N2 0.79532(15) 1.01274(12) 0.66490(10) 0.0237(2) Uani d . 1 1
N N1 0.90359(15) 1.17542(12) 0.46054(11) 0.0233(2) Uani d . 1 1
C C15 0.8686(2) 0.65765(16) 0.07549(14) 0.0336(3) Uani d . 1 1
H H15A 0.8325 0.7503 0.0621 0.050 Uiso calc R 1 1
H H15B 0.8372 0.5885 -0.0177 0.050 Uiso calc R 1 1
H H15C 1.0130 0.6934 0.1211 0.050 Uiso calc R 1 1
C C14 0.7508(2) 0.56671(15) 0.16901(14) 0.0312(3) Uani d . 1 1
O O3 0.76490(13) 0.66129(10) 0.30034(9) 0.0291(2) Uani d D 1 1
H H14A 0.598(3) 0.5214(19) 0.1167(17) 0.042(4) Uiso d . 1 1
H H14B 0.797(3) 0.479(2) 0.1910(18) 0.048(5) Uiso d . 1 1
H H3O 0.8864(17) 0.719(2) 0.3431(19) 0.058(5) Uiso d D 1 1

loop_
_atom_site_aniso_label
_atom_site_aniso_U_11
_atom_site_aniso_U_22
_atom_site_aniso_U_33
_atom_site_aniso_U_12
_atom_site_aniso_U_13
_atom_site_aniso_U_23
C4 0.0190(6) 0.0245(6) 0.0236(6) 0.0108(5) 0.0073(4) 0.0073(5)
C11 0.0173(5) 0.0214(6) 0.0226(6) 0.0091(4) 0.0069(4) 0.0051(4)
C5 0.0215(6) 0.0259(6) 0.0238(6) 0.0102(5) 0.0044(5) 0.0036(5)
C7 0.0188(6) 0.0219(6) 0.0252(6) 0.0091(5) 0.0077(4) 0.0064(4)
C6 0.0205(6) 0.0222(6) 0.0291(6) 0.0078(5) 0.0068(5) 0.0043(5)
C12 0.0168(5) 0.0216(6) 0.0238(6) 0.0086(4) 0.0070(4) 0.0053(4)
C8 0.0217(6) 0.0231(6) 0.0330(7) 0.0085(5) 0.0107(5) 0.0100(5)
C9 0.0266(6) 0.0333(7) 0.0277(6) 0.0138(5) 0.0118(5) 0.0145(5)
C3 0.0242(6) 0.0326(7) 0.0240(6) 0.0143(5) 0.0085(5) 0.0095(5)
C1 0.0215(6) 0.0234(6) 0.0355(7) 0.0065(5) 0.0113(5) 0.0107(5)
C10 0.0260(6) 0.0332(7) 0.0215(6) 0.0124(5) 0.0077(5) 0.0069(5)
C2 0.0268(6) 0.0324(7) 0.0318(7) 0.0150(5) 0.0157(5) 0.0163(5)
O1 0.0338(5) 0.0333(5) 0.0238(5) 0.0072(4) 0.0005(4) 0.0019(4)
O2 0.0290(5) 0.0249(5) 0.0346(5) -0.0012(4) 0.0051(4) 0.0027(4)
N2 0.0234(5) 0.0257(5) 0.0222(5) 0.0088(4) 0.0070(4) 0.0044(4)
N1 0.0200(5) 0.0223(5) 0.0276(5) 0.0068(4) 0.0076(4) 0.0060(4)
C15 0.0321(7) 0.0332(7) 0.0282(7) 0.0040(5) 0.0083(5) 0.0019(5)
C14 0.0388(8) 0.0250(6) 0.0296(7) 0.0104(5) 0.0116(6) 0.0043(5)
O3 0.0255(5) 0.0329(5) 0.0261(5) 0.0092(4) 0.0059(4) 0.0007(4)

loop_
_atom_type_symbol
_atom_type_description
_atom_type_scat_dispersion_real
_atom_type_scat_dispersion_imag
_atom_type_scat_source
C C 0.0033 0.0016 'International Tables Vol C Tables 4.2.6.8 and 6.1.1.4'
H H 0.0000 0.0000 'International Tables Vol C Tables 4.2.6.8 and 6.1.1.4'
N N 0.0061 0.0033 'International Tables Vol C Tables 4.2.6.8 and 6.1.1.4'
O O 0.0106 0.0060 'International Tables Vol C Tables 4.2.6.8 and 6.1.1.4'

loop_
_geom_angle_atom_site_label_1
_geom_angle_atom_site_label_2
_geom_angle_atom_site_label_3
_geom_angle
C3 C4 C12 118.58(11)
C3 C4 C5 119.93(11)
C12 C4 C5 121.48(11)
N2 C11 C7 122.79(11)
N2 C11 C12 116.36(10)
C7 C11 C12 120.85(11)
O1 C5 C4 122.47(12)
O1 C5 C6 119.54(11)
C4 C5 C6 117.97(10)
C8 C7 C11 118.69(11)
C8 C7 C6 119.96(11)
C11 C7 C6 121.35(11)
O2 C6 C7 122.90(12)
O2 C6 C5 119.48(11)
C7 C6 C5 117.60(10)
N1 C12 C4 122.28(11)
N1 C12 C11 117.04(10)
C4 C12 C11 120.68(11)
C9 C8 C7 118.69(11)
C9 C8 H8 120.7
C7 C8 H8 120.7
C8 C9 C10 118.31(11)
C8 C9 H9 120.8
C10 C9 H9 120.8
C2 C3 C4 119.37(12)
C2 C3 H3 120.3
C4 C3 H3 120.3
N1 C1 C2 124.01(11)
N1 C1 H1 118.0
C2 C1 H1 118.0
N2 C10 C9 124.42(12)
N2 C10 H10 117.8
C9 C10 H10 117.8
C3 C2 C1 117.99(11)
C3 C2 H2 121.0
C1 C2 H2 121.0
C10 N2 C11 117.08(11)
C1 N1 C12 117.77(11)
C14 C15 H15A 109.5
C14 C15 H15B 109.5
H15A C15 H15B 109.5
C14 C15 H15C 109.5
H15A C15 H15C 109.5
H15B C15 H15C 109.5
O3 C14 C15 114.19(11)
O3 C14 H14A 104.6(9)
C15 C14 H14A 109.3(9)
O3 C14 H14B 108.5(10)
C15 C14 H14B 109.8(10)
H14A C14 H14B 110.5(14)
C14 O3 H3O 111.5(14)

loop_
_geom_bond_atom_site_label_1
_geom_bond_atom_site_label_2
_geom_bond_distance
C4 C3 1.3950(17)
C4 C12 1.3995(17)
C4 C5 1.4818(18)
C11 N2 1.3436(16)
C11 C7 1.4037(17)
C11 C12 1.4899(16)
C5 O1 1.2171(15)
C5 C6 1.5411(17)
C7 C8 1.3972(17)
C7 C6 1.4843(18)
C6 O2 1.2128(16)
C12 N1 1.3448(16)
C8 C9 1.3813(18)
C8 H8 0.9500
C9 C10 1.3914(19)
C9 H9 0.9500
C3 C2 1.3776(19)
C3 H3 0.9500
C1 N1 1.3355(16)
C1 C2 1.3907(18)
C1 H1 0.9500
C10 N2 1.3357(16)
C10 H10 0.9500
C2 H2 0.9500
C15 C14 1.5026(18)
C15 H15A 0.9800
C15 H15B 0.9800
C15 H15C 0.9800
C14 O3 1.4225(15)
C14 H14A 1.040(18)
C14 H14B 0.995(18)
O3 H3O 0.850(10)

loop_
_geom_hbond_atom_site_label_D
_geom_hbond_atom_site_label_H
_geom_hbond_atom_site_label_A
_geom_hbond_site_symmetry_A
_geom_hbond_distance_DH
_geom_hbond_distance_HA
_geom_hbond_distance_DA
_geom_hbond_angle_DHA
O3 H3O N1 2_776 0.850(10) 2.080(14) 2.8258(19) 146.2(18)
C1 H1 O2 1_665 0.95 2.53 3.3381(19) 143.1
